data_7030427
loop_
_publ_author_name
'Georgopoulou, Anastasia N.'
'Adam, Rosa'
'Raptopoulou, Catherine P.'
'Psycharis, Vassilis'
'Ballesteros, Rafael'
'Abarca, Bel\'en'
'Boudalis, Athanassios K.'

_publ_section_title
;
 Isomorphous replacement of MII ions in MII--GdIII dimers (MII = CuII,
 MnII, NiII, CoII, ZnII): magnetic studies of the products
;
_journal_issue 20
_journal_name_full 'Dalton Transactions'
_journal_page_first 5020
_journal_paper_doi 10.1039/b925525g
_journal_volume 39
_journal_year 2010
_chemical_formula_sum 'C65 H72 Cl2 Gd Mn N9 O21'
_chemical_formula_weight 1598.41
_chemical_name_systematic
;
?
;
_space_group_IT_number 9
_symmetry_cell_setting monoclinic
_symmetry_space_group_name_Hall 'C -2yc'
_symmetry_space_group_name_H-M 'C 1 c 1'
_atom_sites_solution_hydrogens geom
_atom_sites_solution_primary direct
_atom_sites_solution_secondary difmap
_audit_creation_method SHELXL-97
_cell_angle_alpha 90.00
_cell_angle_beta 106.096(7)
_cell_angle_gamma 90.00
_cell_formula_units_Z 4
_cell_length_a 15.338(2)
_cell_length_b 20.491(2)
_cell_length_c 23.225(3)
_cell_measurement_reflns_used 42640
_cell_measurement_temperature 180(2)
_cell_measurement_theta_max 71.99
_cell_measurement_theta_min 6.85
_cell_volume 7013.3(15)
_computing_cell_refinement 'CrystalClear, Rigaku MSC, 2005'
_computing_data_collection 'CrystalClear, Rigaku MSC, 2005'
_computing_data_reduction 'CrystalClear, Rigaku MSC, 2005'
_computing_structure_refinement 'SHELXL-97 (Sheldrick, 1997)'
_computing_structure_solution 'SHELXS-97 (Sheldrick, 1997)'
_diffrn_ambient_temperature 180(2)
_diffrn_measured_fraction_theta_full 0.989
_diffrn_measured_fraction_theta_max 0.989
_diffrn_measurement_device_type 'Rigaku R-AXIS SPIDER IPDS'
_diffrn_measurement_method '\q scan'
_diffrn_radiation_monochromator graphite
_diffrn_radiation_source 'fine-focus sealed tube'
_diffrn_radiation_type CuK\a
_diffrn_radiation_wavelength 1.54178
_diffrn_reflns_av_R_equivalents 0.0577
_diffrn_reflns_av_sigmaI/netI 0.0771
_diffrn_reflns_limit_h_max 17
_diffrn_reflns_limit_h_min -17
_diffrn_reflns_limit_k_max 23
_diffrn_reflns_limit_k_min -23
_diffrn_reflns_limit_l_max 27
_diffrn_reflns_limit_l_min -21
_diffrn_reflns_number 41812
_diffrn_reflns_theta_full 64.49
_diffrn_reflns_theta_max 64.49
_diffrn_reflns_theta_min 7.15
_exptl_absorpt_coefficient_mu 8.892
_exptl_absorpt_correction_T_max 1.000
_exptl_absorpt_correction_T_min 0.520
_exptl_absorpt_correction_type empirical
_exptl_absorpt_process_details 'CrystalClear, Rigaku MSC, 2005'
_exptl_crystal_colour 'light yellow'
_exptl_crystal_density_diffrn 1.514
_exptl_crystal_density_method 'not measured'
_exptl_crystal_description parallelepiped
_exptl_crystal_F_000 3264
_exptl_crystal_size_max 0.25
_exptl_crystal_size_mid 0.20
_exptl_crystal_size_min 0.10
_refine_diff_density_max 0.893
_refine_diff_density_min -1.060
_refine_diff_density_rms 0.061
_refine_ls_abs_structure_details 'Flack H D (1983), Acta Cryst. A39, 876-881'
_refine_ls_abs_structure_Flack 0.101(3)
_refine_ls_extinction_method none
_refine_ls_goodness_of_fit_ref 1.044
_refine_ls_hydrogen_treatment refall
_refine_ls_matrix_type full
_refine_ls_number_parameters 894
_refine_ls_number_reflns 10288
_refine_ls_number_restraints 48
_refine_ls_restrained_S_all 1.052
_refine_ls_R_factor_all 0.0497
_refine_ls_R_factor_gt 0.0459
_refine_ls_shift/su_max 0.008
_refine_ls_shift/su_mean 0.000
_refine_ls_structure_factor_coef Fsqd
_refine_ls_weighting_details 'calc w=1/[\s^2^(Fo^2^)+(0.0565P)^2^+0.0000P] where P=(Fo^2^+2Fc^2^)/3'
_refine_ls_weighting_scheme calc
_refine_ls_wR_factor_gt 0.1085
_refine_ls_wR_factor_ref 0.1132
_reflns_number_gt 9522
_reflns_number_total 10288
_reflns_threshold_expression >2sigma(I)
_cod_data_source_file b925525g.txt
_cod_data_source_block Complex2
_cod_original_sg_symbol_H-M Cc
_cod_database_code 7030427

loop_
_symmetry_equiv_pos_as_xyz
'x, y, z'
'x, -y, z+1/2'
'x+1/2, y+1/2, z'
'x+1/2, -y+1/2, z+1/2'

loop_
_atom_site_label
_atom_site_type_symbol
_atom_site_fract_x
_atom_site_fract_y
_atom_site_fract_z
_atom_site_U_iso_or_equiv
_atom_site_adp_type
_atom_site_occupancy
_atom_site_symmetry_multiplicity
_atom_site_calc_flag
_atom_site_refinement_flags
_atom_site_disorder_assembly
_atom_site_disorder_group
Gd Gd 0.26724(2) 0.952995(13) 0.845904(19) 0.03489(10) Uani 1 1 d . . .
O3 O 0.1271(3) 0.89739(18) 0.7899(2) 0.0433(10) Uani 1 1 d . . .
H3O H 0.0801 0.9032 0.8010 0.056 Uiso 1 1 calc R . .
O33 O 0.1383(2) 1.01069(18) 0.86324(19) 0.0380(9) Uani 1 1 d . . .
H33O H 0.1094 1.0311 0.8325 0.049 Uiso 1 1 calc R . .
O63 O 0.1993(3) 1.01249(17) 0.75473(19) 0.0398(10) Uani 1 1 d . . .
H63O H 0.1647 0.9924 0.7257 0.052 Uiso 1 1 calc R . .
N2 N 0.2719(3) 0.8767(2) 0.7579(2) 0.0363(11) Uani 1 1 d . . .
N32 N 0.1948(3) 0.9089(2) 0.9276(2) 0.0354(11) Uani 1 1 d . . .
N62 N 0.3123(3) 1.0731(2) 0.8374(2) 0.0325(11) Uani 1 1 d . . .
Mn Mn 0.46356(6) 0.91231(4) 0.91786(4) 0.0364(2) Uani 1 1 d . . .
O1 O 0.4077(3) 0.94080(17) 0.82613(19) 0.0342(9) Uani 1 1 d . . .
O31 O 0.3351(3) 0.86111(17) 0.89996(19) 0.0369(10) Uani 1 1 d . . .
O61 O 0.3791(2) 0.99481(17) 0.92864(18) 0.0352(9) Uani 1 1 d . . .
N1 N 0.5339(3) 0.8485(2) 0.8676(3) 0.0387(12) Uani 1 1 d . . .
N31 N 0.4696(3) 0.8625(2) 1.0012(3) 0.0423(13) Uani 1 1 d . . .
N61 N 0.5576(3) 0.9944(2) 0.9380(2) 0.0432(13) Uani 1 1 d . . .
O2 O 0.4557(3) 0.94941(17) 0.7395(2) 0.0402(11) Uani 1 1 d . . .
O4 O 0.0634(3) 0.7994(2) 0.7456(2) 0.0546(12) Uani 1 1 d . . .
N3 N 0.0745(4) 0.9526(2) 0.6727(3) 0.0527(16) Uani 1 1 d . . .
C1 C 0.6046(4) 0.8091(3) 0.8931(3) 0.0520(18) Uani 1 1 d . . .
H1 H 0.6166 0.7988 0.9345 0.068 Uiso 1 1 calc R . .
C2 C 0.6599(4) 0.7831(3) 0.8611(4) 0.0547(18) Uani 1 1 d . . .
H2 H 0.7085 0.7547 0.8797 0.071 Uiso 1 1 calc R . .
C3 C 0.6422(4) 0.7998(3) 0.8003(4) 0.0575(19) Uani 1 1 d . . .
H3 H 0.6798 0.7836 0.7772 0.075 Uiso 1 1 calc R . .
C4 C 0.5701(4) 0.8400(3) 0.7746(3) 0.0462(16) Uani 1 1 d . . .
H4 H 0.5573 0.8520 0.7335 0.060 Uiso 1 1 calc R . .
C5 C 0.5159(4) 0.8629(3) 0.8097(3) 0.0375(14) Uani 1 1 d . . .
C6 C 0.4322(4) 0.9075(3) 0.7826(3) 0.0346(14) Uani 1 1 d . . .
C7 C 0.3511(4) 0.8675(2) 0.7443(3) 0.0348(14) Uani 1 1 d . . .
C8 C 0.3576(4) 0.8269(3) 0.6985(3) 0.0370(14) Uani 1 1 d . . .
H8 H 0.4142 0.8212 0.6899 0.048 Uiso 1 1 calc R . .
C9 C 0.2808(4) 0.7942(3) 0.6648(3) 0.0447(16) Uani 1 1 d . . .
H9 H 0.2840 0.7664 0.6327 0.058 Uiso 1 1 calc R . .
C10 C 0.2015(4) 0.8027(3) 0.6788(3) 0.0470(17) Uani 1 1 d . . .
H10 H 0.1482 0.7806 0.6569 0.061 Uiso 1 1 calc R . .
C11 C 0.1993(4) 0.8443(3) 0.7256(3) 0.0379(15) Uani 1 1 d . . .
C12 C 0.1066(4) 0.8581(3) 0.7385(3) 0.0425(15) Uani 1 1 d . . .
C13 C 0.0447(4) 0.8925(3) 0.6841(3) 0.0447(16) Uani 1 1 d . . .
C14 C -0.0330(5) 0.8661(4) 0.6485(4) 0.065(2) Uani 1 1 d . . .
H14 H -0.0532 0.8245 0.6574 0.084 Uiso 1 1 calc R . .
C15 C -0.0831(5) 0.9019(5) 0.5980(4) 0.080(3) Uani 1 1 d . . .
H15 H -0.1375 0.8845 0.5724 0.104 Uiso 1 1 calc R . .
C16 C -0.0517(6) 0.9625(4) 0.5864(4) 0.071(2) Uani 1 1 d . . .
H16 H -0.0832 0.9869 0.5522 0.093 Uiso 1 1 calc R . .
C17 C 0.0240(5) 0.9858(4) 0.6246(4) 0.062(2) Uani 1 1 d . . .
H17 H 0.0436 1.0283 0.6174 0.081 Uiso 1 1 calc R . .
C18 C 0.5220(5) 0.9980(3) 0.7684(3) 0.0541(18) Uani 1 1 d D . .
H18A H 0.5700 0.9781 0.8013 0.070 Uiso 1 1 calc R . .
H18B H 0.4927 1.0335 0.7852 0.070 Uiso 1 1 calc R . .
C19 C 0.5621(6) 1.0244(4) 0.7192(4) 0.076(2) Uani 1 1 d D . .
H19A H 0.6027 1.0610 0.7351 0.099 Uiso 1 1 calc R . .
H19B H 0.5128 1.0393 0.6851 0.099 Uiso 1 1 calc R . .
H19C H 0.5962 0.9897 0.7061 0.099 Uiso 1 1 calc R . .
C20 C 0.1093(6) 0.7630(4) 0.7990(5) 0.083(3) Uani 1 1 d D . .
H20A H 0.0976 0.7837 0.8347 0.108 Uiso 1 1 calc R . .
H20B H 0.1756 0.7635 0.8042 0.108 Uiso 1 1 calc R . .
C21 C 0.0762(8) 0.6953(5) 0.7936(5) 0.107(4) Uani 1 1 d D . .
H21A H 0.0879 0.6770 0.8344 0.139 Uiso 1 1 d . . .
H21B H 0.1095 0.6705 0.7710 0.139 Uiso 1 1 d . . .
H21C H 0.0115 0.6954 0.7740 0.139 Uiso 1 1 d . . .
O32 O 0.2982(3) 0.75979(18) 0.9313(2) 0.0474(12) Uani 1 1 d . . .
O34 O 0.0702(3) 1.04869(18) 0.9343(2) 0.0475(12) Uani 1 1 d . . .
N33 N -0.0211(4) 0.9394(3) 0.8135(3) 0.0486(14) Uani 1 1 d . . .
C31 C 0.5423(5) 0.8652(3) 1.0517(4) 0.0510(18) Uani 1 1 d . . .
H31 H 0.5961 0.8863 1.0489 0.066 Uiso 1 1 calc R . .
C32 C 0.5412(5) 0.8394(3) 1.1047(4) 0.062(2) Uani 1 1 d . . .
H32 H 0.5927 0.8425 1.1386 0.081 Uiso 1 1 calc R . .
C33 C 0.4625(5) 0.8080(4) 1.1087(4) 0.067(2) Uani 1 1 d . . .
H33 H 0.4590 0.7902 1.1457 0.087 Uiso 1 1 calc R . .
C34 C 0.3893(5) 0.8032(4) 1.0580(4) 0.064(2) Uani 1 1 d . . .
H34 H 0.3362 0.7803 1.0597 0.083 Uiso 1 1 calc R . .
C35 C 0.3939(4) 0.8319(3) 1.0048(3) 0.0440(16) Uani 1 1 d . . .
C36 C 0.3152(4) 0.8282(3) 0.9449(3) 0.0411(15) Uani 1 1 d . . .
C37 C 0.2254(4) 0.8525(3) 0.9545(3) 0.0371(14) Uani 1 1 d . . .
C38 C 0.1776(4) 0.8194(3) 0.9888(3) 0.0463(18) Uani 1 1 d . . .
H38 H 0.1991 0.7786 1.0067 0.060 Uiso 1 1 calc R . .
C39 C 0.0993(4) 0.8461(3) 0.9964(3) 0.0520(18) Uani 1 1 d . . .
H39 H 0.0659 0.8237 1.0192 0.068 Uiso 1 1 calc R . .
C40 C 0.0700(4) 0.9053(3) 0.9710(3) 0.0477(16) Uani 1 1 d . . .
H40 H 0.0185 0.9260 0.9779 0.062 Uiso 1 1 calc R . .
C41 C 0.1175(4) 0.9344(3) 0.9345(3) 0.0401(15) Uani 1 1 d . . .
C42 C 0.0805(4) 0.9955(3) 0.8980(3) 0.0423(15) Uani 1 1 d . . .
C43 C -0.0170(4) 0.9792(3) 0.8593(3) 0.0408(15) Uani 1 1 d . . .
C44 C -0.0948(4) 0.9996(3) 0.8737(3) 0.0517(18) Uani 1 1 d . . .
H44 H -0.0901 1.0275 0.9071 0.067 Uiso 1 1 calc R . .
C45 C -0.1783(5) 0.9793(4) 0.8396(4) 0.064(2) Uani 1 1 d . . .
H45 H -0.2318 0.9932 0.8491 0.084 Uiso 1 1 calc R . .
C46 C -0.1836(5) 0.9395(4) 0.7927(4) 0.059(2) Uani 1 1 d . . .
H46 H -0.2408 0.9253 0.7681 0.076 Uiso 1 1 calc R . .
C47 C -0.1029(4) 0.9195(4) 0.7809(4) 0.060(2) Uani 1 1 d . . .
H47 H -0.1064 0.8905 0.7484 0.077 Uiso 1 1 calc R . .
C48 C 0.3721(5) 0.7287(3) 0.9149(4) 0.071(3) Uani 1 1 d D . .
H48A H 0.3846 0.7522 0.8808 0.092 Uiso 1 1 calc R . .
H48B H 0.4276 0.7302 0.9491 0.092 Uiso 1 1 calc R . .
C49 C 0.3493(10) 0.6625(5) 0.8985(9) 0.208(10) Uani 1 1 d D . .
H49A H 0.3509 0.6370 0.9345 0.271 Uiso 1 1 calc R . .
H49B H 0.3932 0.6445 0.8791 0.271 Uiso 1 1 calc R . .
H49C H 0.2883 0.6606 0.8707 0.271 Uiso 1 1 calc R . .
C50 C 0.1537(5) 1.0720(4) 0.9745(4) 0.063(2) Uani 1 1 d D . .
H50A H 0.1986 1.0808 0.9520 0.082 Uiso 1 1 calc R . .
H50B H 0.1792 1.0385 1.0053 0.082 Uiso 1 1 calc R . .
C51 C 0.1355(8) 1.1318(6) 1.0033(6) 0.143(6) Uani 1 1 d D . .
H51A H 0.1353 1.1225 1.0445 0.187 Uiso 1 1 d . . .
H51B H 0.0786 1.1502 0.9807 0.187 Uiso 1 1 d . . .
H51C H 0.1855 1.1631 1.0042 0.187 Uiso 1 1 d . . .
O62 O 0.4016(3) 1.08910(19) 0.9865(2) 0.0459(11) Uani 1 1 d . . .
O64 O 0.2139(3) 1.0876(2) 0.6836(2) 0.0501(12) Uani 1 1 d . . .
N63 N 0.0772(4) 1.1006(2) 0.7846(3) 0.0509(15) Uani 1 1 d . . .
C61 C 0.6485(4) 0.9912(3) 0.9450(3) 0.0465(16) Uani 1 1 d . . .
H61 H 0.6741 0.9501 0.9397 0.060 Uiso 1 1 calc R . .
C62 C 0.7048(5) 1.0436(3) 0.9594(4) 0.057(2) Uani 1 1 d . . .
H62 H 0.7675 1.0391 0.9622 0.074 Uiso 1 1 calc R . .
C63 C 0.6711(5) 1.1025(4) 0.9696(4) 0.067(2) Uani 1 1 d . . .
H63 H 0.7092 1.1397 0.9800 0.087 Uiso 1 1 calc R . .
C64 C 0.5779(4) 1.1062(3) 0.9640(3) 0.0523(19) Uani 1 1 d . . .
H64 H 0.5522 1.1465 0.9715 0.068 Uiso 1 1 calc R . .
C65 C 0.5235(4) 1.0525(3) 0.9480(3) 0.0389(15) Uani 1 1 d . . .
C66 C 0.4169(4) 1.0554(3) 0.9371(3) 0.0386(15) Uani 1 1 d . . .
C67 C 0.3742(4) 1.1017(3) 0.8843(3) 0.0403(15) Uani 1 1 d . . .
C68 C 0.3931(4) 1.1676(3) 0.8867(4) 0.0529(19) Uani 1 1 d . . .
H68 H 0.4301 1.1874 0.9220 0.069 Uiso 1 1 calc R . .
C69 C 0.3553(5) 1.2040(3) 0.8349(4) 0.063(2) Uani 1 1 d . . .
H69 H 0.3695 1.2490 0.8341 0.082 Uiso 1 1 calc R . .
C70 C 0.2984(4) 1.1756(3) 0.7855(3) 0.0420(15) Uani 1 1 d . . .
H70 H 0.2756 1.1995 0.7494 0.055 Uiso 1 1 calc R . .
C71 C 0.2747(4) 1.1106(3) 0.7897(3) 0.0380(14) Uani 1 1 d . . .
C72 C 0.2006(4) 1.0788(3) 0.7406(3) 0.0390(15) Uani 1 1 d . . .
C73 C 0.1101(4) 1.1116(3) 0.7379(3) 0.0404(15) Uani 1 1 d . . .
C74 C 0.0654(4) 1.1523(3) 0.6902(3) 0.0458(16) Uani 1 1 d . . .
H74 H 0.0888 1.1592 0.6568 0.060 Uiso 1 1 calc R . .
C75 C -0.0149(5) 1.1820(3) 0.6938(4) 0.059(2) Uani 1 1 d . . .
H75 H -0.0462 1.2105 0.6626 0.076 Uiso 1 1 calc R . .
C76 C -0.0485(5) 1.1713(3) 0.7402(4) 0.060(2) Uani 1 1 d . . .
H76 H -0.1035 1.1914 0.7420 0.078 Uiso 1 1 calc R . .
C77 C -0.0010(4) 1.1301(3) 0.7860(4) 0.0561(19) Uani 1 1 d . . .
H77 H -0.0243 1.1226 0.8193 0.073 Uiso 1 1 calc R . .
C78 C 0.4344(7) 1.0546(4) 1.0423(4) 0.067(2) Uani 1 1 d D . .
H78A H 0.4992 1.0432 1.0492 0.094 Uiso 1 1 calc R . .
H78B H 0.3995 1.0137 1.0414 0.094 Uiso 1 1 calc R . .
C79 C 0.4226(8) 1.0982(5) 1.0909(4) 0.099(3) Uani 1 1 d D . .
H79A H 0.4432 1.0756 1.1295 0.148 Uiso 1 1 calc R . .
H79B H 0.3584 1.1098 1.0832 0.148 Uiso 1 1 calc R . .
H79C H 0.4586 1.1380 1.0920 0.148 Uiso 1 1 calc R . .
C80 C 0.3014(6) 1.0664(4) 0.6781(4) 0.066(2) Uani 1 1 d D . .
H80A H 0.3478 1.1003 0.6938 0.086 Uiso 1 1 calc R . .
H80B H 0.3204 1.0258 0.7013 0.086 Uiso 1 1 calc R . .
C81 C 0.2924(8) 1.0548(6) 0.6153(5) 0.111(4) Uani 1 1 d D . .
H81A H 0.3522 1.0577 0.6080 0.145 Uiso 1 1 calc R . .
H81B H 0.2520 1.0877 0.5912 0.145 Uiso 1 1 calc R . .
H81C H 0.2669 1.0113 0.6043 0.145 Uiso 1 1 calc R . .
Cl1 Cl 0.34578(12) 0.64658(10) 0.50777(10) 0.0712(6) Uani 1 1 d D . .
O91 O 0.3370(6) 0.5842(4) 0.4757(5) 0.083(3) Uiso 0.65 1 d PD A 1
O92 O 0.3658(7) 0.6933(5) 0.4677(5) 0.093(3) Uiso 0.65 1 d PD A 1
O93 O 0.2664(7) 0.6655(6) 0.5248(6) 0.093(4) Uiso 0.65 1 d PD A 1
O94 O 0.4217(6) 0.6368(5) 0.5582(4) 0.078(3) Uiso 0.65 1 d PD A 1
O91A O 0.3235(17) 0.6190(12) 0.4482(8) 0.144(9) Uiso 0.35 1 d PD A 2
O92A O 0.3767(15) 0.7126(8) 0.5098(13) 0.136(9) Uiso 0.35 1 d PD A 2
O93A O 0.2599(10) 0.6421(9) 0.5228(9) 0.066(5) Uiso 0.35 1 d PD A 2
O94A O 0.4045(14) 0.6029(10) 0.5496(9) 0.118(8) Uiso 0.35 1 d PD A 2
Cl2 Cl 0.71257(15) 0.80058(9) 0.63933(10) 0.0672(5) Uani 1 1 d D . .
O95 O 0.6415(13) 0.7568(10) 0.6291(10) 0.181(8) Uiso 0.53 1 d PD B 3
O96 O 0.7098(12) 0.8197(8) 0.5797(6) 0.120(7) Uiso 0.53 1 d PD B 3
O97 O 0.7989(10) 0.7765(9) 0.6770(8) 0.143(6) Uiso 0.53 1 d PD B 3
O98 O 0.6958(13) 0.8595(7) 0.6644(8) 0.153(6) Uiso 0.53 1 d PD B 3
O95A O 0.6217(10) 0.7937(10) 0.6448(9) 0.136(6) Uiso 0.47 1 d PD B 4
O96A O 0.7448(12) 0.8204(7) 0.5916(7) 0.084(5) Uiso 0.47 1 d PD B 4
O97A O 0.7402(12) 0.7315(6) 0.6414(8) 0.126(6) Uiso 0.47 1 d PD B 4
O98A O 0.7629(13) 0.8273(10) 0.6953(7) 0.146(7) Uiso 0.47 1 d PD B 4
O99 O 0.2583(4) 0.6273(3) 0.6454(3) 0.0828(18) Uani 1 1 d . . .
H99O H 0.2259 0.6274 0.6097 0.108 Uiso 1 1 calc R . .
C91 C 0.2846(7) 0.5633(5) 0.6630(6) 0.096(3) Uani 1 1 d . . .
H91A H 0.2791 0.5566 0.7040 0.124 Uiso 1 1 calc R . .
H91B H 0.3494 0.5581 0.6647 0.124 Uiso 1 1 calc R . .
C92 C 0.2326(7) 0.5120(5) 0.6241(5) 0.099(3) Uani 1 1 d . . .
H92A H 0.2641 0.4702 0.6340 0.128 Uiso 1 1 calc R . .
H92B H 0.2269 0.5229 0.5821 0.128 Uiso 1 1 calc R . .
H92C H 0.1720 0.5089 0.6302 0.128 Uiso 1 1 calc R . .

loop_
_atom_site_aniso_label
_atom_site_aniso_U_11
_atom_site_aniso_U_22
_atom_site_aniso_U_33
_atom_site_aniso_U_23
_atom_site_aniso_U_13
_atom_site_aniso_U_12
Gd 0.02959(16) 0.03474(16) 0.0390(2) 0.00013(17) 0.00738(14) 0.00647(15)
O3 0.029(2) 0.046(2) 0.051(3) -0.012(2) 0.005(2) -0.0029(18)
O33 0.030(2) 0.047(2) 0.035(3) 0.001(2) 0.0053(19) 0.0151(17)
O63 0.039(2) 0.031(2) 0.044(3) -0.0042(19) 0.002(2) 0.0069(17)
N2 0.031(3) 0.034(2) 0.040(3) 0.001(2) 0.003(2) 0.007(2)
N32 0.027(2) 0.037(3) 0.039(3) 0.001(2) 0.004(2) 0.007(2)
N62 0.029(2) 0.036(2) 0.031(3) -0.001(2) 0.004(2) 0.002(2)
Mn 0.0297(5) 0.0395(5) 0.0387(6) 0.0029(4) 0.0072(5) 0.0059(4)
O1 0.029(2) 0.0350(19) 0.038(3) -0.0006(18) 0.007(2) 0.0059(16)
O31 0.032(2) 0.036(2) 0.045(3) 0.0014(19) 0.014(2) 0.0063(16)
O61 0.034(2) 0.032(2) 0.039(3) 0.0004(18) 0.008(2) 0.0007(16)
N1 0.029(2) 0.039(3) 0.045(3) 0.002(2) 0.006(2) 0.006(2)
N31 0.039(3) 0.040(3) 0.047(4) 0.007(3) 0.011(3) 0.005(2)
N61 0.044(3) 0.040(3) 0.047(4) 0.001(2) 0.016(3) 0.003(2)
O2 0.040(2) 0.040(2) 0.042(3) 0.0062(19) 0.015(2) 0.0042(17)
O4 0.039(2) 0.054(3) 0.068(4) -0.002(3) 0.010(2) -0.007(2)
N3 0.053(4) 0.047(3) 0.050(4) -0.004(3) 0.000(3) 0.007(2)
C1 0.046(4) 0.053(4) 0.054(5) 0.009(3) 0.009(4) 0.015(3)
C2 0.041(4) 0.057(4) 0.060(5) 0.004(4) 0.004(4) 0.023(3)
C3 0.042(4) 0.067(4) 0.064(6) -0.007(4) 0.015(4) 0.017(3)
C4 0.037(3) 0.054(4) 0.047(4) -0.003(3) 0.012(3) 0.010(3)
C5 0.031(3) 0.034(3) 0.045(4) -0.001(3) 0.006(3) 0.004(2)
C6 0.031(3) 0.036(3) 0.039(4) 0.000(3) 0.013(3) 0.012(2)
C7 0.030(3) 0.028(3) 0.045(4) 0.001(3) 0.009(3) 0.010(2)
C8 0.040(3) 0.041(3) 0.025(4) -0.003(3) 0.003(3) 0.008(3)
C9 0.057(4) 0.039(3) 0.036(4) -0.010(3) 0.009(3) 0.013(3)
C10 0.041(4) 0.038(3) 0.053(5) -0.011(3) -0.002(3) 0.006(3)
C11 0.031(3) 0.034(3) 0.044(4) -0.004(3) 0.004(3) 0.010(2)
C12 0.032(3) 0.045(3) 0.046(4) -0.008(3) 0.004(3) -0.002(3)
C13 0.036(3) 0.054(4) 0.041(4) -0.012(3) 0.005(3) 0.007(3)
C14 0.043(4) 0.077(5) 0.064(6) -0.019(4) -0.001(4) -0.002(4)
C15 0.042(4) 0.108(7) 0.071(7) -0.017(6) -0.018(4) 0.003(5)
C16 0.060(5) 0.083(6) 0.053(6) 0.007(4) -0.014(5) 0.016(4)
C17 0.063(5) 0.057(4) 0.053(5) 0.002(4) -0.007(4) 0.013(4)
C18 0.049(4) 0.052(4) 0.063(5) 0.001(4) 0.018(4) -0.004(3)
C19 0.067(5) 0.087(5) 0.075(7) 0.021(5) 0.020(5) -0.019(5)
C20 0.085(6) 0.054(5) 0.100(8) 0.010(5) 0.010(6) -0.014(4)
C21 0.123(9) 0.096(7) 0.096(9) 0.011(6) 0.018(7) -0.038(6)
O32 0.047(2) 0.031(2) 0.071(4) 0.002(2) 0.028(2) 0.0039(18)
O34 0.039(3) 0.050(3) 0.054(3) -0.012(2) 0.013(2) 0.0138(18)
N33 0.033(3) 0.058(3) 0.055(4) -0.003(3) 0.011(3) 0.005(2)
C31 0.044(4) 0.053(4) 0.052(5) 0.005(4) 0.007(4) -0.001(3)
C32 0.054(4) 0.063(4) 0.060(6) 0.022(4) 0.002(4) 0.013(4)
C33 0.052(5) 0.086(6) 0.056(6) 0.029(5) 0.002(4) 0.001(4)
C34 0.057(5) 0.071(5) 0.065(6) 0.030(4) 0.021(4) 0.003(4)
C35 0.042(4) 0.034(3) 0.056(5) 0.005(3) 0.012(4) 0.012(3)
C36 0.037(3) 0.036(3) 0.053(5) 0.004(3) 0.018(3) 0.009(3)
C37 0.031(3) 0.041(3) 0.037(4) -0.004(3) 0.007(3) 0.002(2)
C38 0.038(3) 0.044(4) 0.061(5) 0.004(3) 0.019(4) -0.001(3)
C39 0.049(4) 0.069(4) 0.046(4) 0.016(4) 0.026(4) 0.011(3)
C40 0.042(4) 0.058(4) 0.049(5) 0.007(3) 0.021(3) 0.007(3)
C41 0.036(3) 0.041(3) 0.040(4) -0.004(3) 0.005(3) 0.005(3)
C42 0.031(3) 0.048(3) 0.046(4) 0.000(3) 0.007(3) 0.009(3)
C43 0.036(3) 0.042(3) 0.042(4) 0.003(3) 0.007(3) 0.010(3)
C44 0.036(4) 0.069(4) 0.052(5) 0.000(4) 0.015(3) 0.013(3)
C45 0.031(4) 0.102(6) 0.062(6) 0.011(5) 0.016(4) 0.017(4)
C46 0.031(4) 0.090(5) 0.052(5) -0.002(4) 0.006(4) 0.003(3)
C47 0.036(4) 0.077(5) 0.062(6) -0.007(4) 0.007(4) -0.003(3)
C48 0.067(5) 0.043(4) 0.114(8) -0.006(4) 0.046(5) 0.014(3)
C49 0.211(15) 0.081(7) 0.42(3) -0.066(12) 0.239(19) -0.019(9)
C50 0.050(4) 0.071(5) 0.057(6) -0.022(4) -0.003(4) 0.016(4)
C51 0.107(9) 0.126(9) 0.160(13) -0.082(9) -0.023(8) 0.026(7)
O62 0.053(3) 0.048(2) 0.039(3) -0.010(2) 0.016(2) 0.010(2)
O64 0.052(3) 0.057(3) 0.042(3) 0.012(2) 0.014(2) 0.022(2)
N63 0.040(3) 0.043(3) 0.070(5) 0.010(3) 0.017(3) 0.013(2)
C61 0.027(3) 0.059(4) 0.051(5) 0.000(3) 0.008(3) -0.004(3)
C62 0.035(4) 0.064(5) 0.069(6) -0.004(4) 0.008(4) -0.002(3)
C63 0.045(4) 0.074(5) 0.076(6) -0.019(4) 0.005(4) -0.011(4)
C64 0.033(3) 0.051(4) 0.062(5) -0.016(3) -0.006(3) 0.001(3)
C65 0.031(3) 0.044(3) 0.039(4) 0.005(3) 0.005(3) 0.002(2)
C66 0.037(3) 0.038(3) 0.040(4) -0.001(3) 0.008(3) 0.003(2)
C67 0.034(3) 0.040(3) 0.051(4) 0.002(3) 0.018(3) 0.005(2)
C68 0.032(3) 0.044(4) 0.072(6) 0.001(4) -0.004(4) -0.007(3)
C69 0.043(4) 0.036(3) 0.110(7) 0.019(4) 0.021(5) 0.000(3)
C70 0.037(3) 0.039(3) 0.048(4) 0.008(3) 0.009(3) 0.004(3)
C71 0.034(3) 0.037(3) 0.043(4) 0.000(3) 0.011(3) 0.013(2)
C72 0.040(3) 0.037(3) 0.038(4) 0.005(3) 0.008(3) 0.010(3)
C73 0.036(3) 0.039(3) 0.043(4) -0.001(3) 0.004(3) 0.010(3)
C74 0.045(4) 0.041(3) 0.048(4) 0.005(3) 0.009(3) 0.009(3)
C75 0.048(4) 0.040(3) 0.078(6) 0.012(4) 0.002(4) 0.018(3)
C76 0.040(4) 0.051(4) 0.087(6) 0.014(4) 0.015(4) 0.020(3)
C77 0.043(4) 0.050(4) 0.077(6) 0.007(4) 0.019(4) 0.016(3)
C78 0.097(7) 0.066(5) 0.045(5) 0.006(4) 0.029(5) 0.017(4)
C79 0.142(10) 0.100(7) 0.058(6) -0.020(6) 0.034(7) 0.012(6)
C80 0.071(5) 0.080(5) 0.053(6) 0.007(4) 0.027(5) 0.031(4)
C81 0.105(9) 0.169(11) 0.068(8) -0.021(7) 0.038(7) 0.036(7)
Cl1 0.0437(10) 0.0837(13) 0.0785(16) 0.0143(11) 0.0039(10) -0.0091(9)
Cl2 0.0841(14) 0.0625(11) 0.0625(14) 0.0060(10) 0.0329(12) -0.0092(10)
O99 0.056(4) 0.080(4) 0.101(6) -0.009(4) 0.004(3) 0.007(3)
C91 0.075(7) 0.095(7) 0.113(10) -0.005(7) 0.019(7) 0.001(6)
C92 0.106(8) 0.086(7) 0.109(9) 0.000(6) 0.037(7) 0.011(6)

loop_
_atom_type_symbol
_atom_type_description
_atom_type_scat_dispersion_real
_atom_type_scat_dispersion_imag
_atom_type_scat_source
C C 0.0181 0.0091 'International Tables Vol C Tables 4.2.6.8 and 6.1.1.4'
H H 0.0000 0.0000 'International Tables Vol C Tables 4.2.6.8 and 6.1.1.4'
N N 0.0311 0.0180 'International Tables Vol C Tables 4.2.6.8 and 6.1.1.4'
O O 0.0492 0.0322 'International Tables Vol C Tables 4.2.6.8 and 6.1.1.4'
Cl Cl 0.3639 0.7018 'International Tables Vol C Tables 4.2.6.8 and 6.1.1.4'
Mn Mn -0.5299 2.8052 'International Tables Vol C Tables 4.2.6.8 and 6.1.1.4'
Gd Gd -8.8380 11.9157 'International Tables Vol C Tables 4.2.6.8 and 6.1.1.4'

loop_
_geom_angle_atom_site_label_1
_geom_angle_atom_site_label_2
_geom_angle_atom_site_label_3
_geom_angle
O1 Gd O31 73.88(13)
O1 Gd O61 72.33(14)
O31 Gd O61 74.92(13)
O1 Gd O63 94.52(14)
O31 Gd O63 153.62(13)
O61 Gd O63 124.86(13)
O1 Gd O33 157.04(13)
O31 Gd O33 124.29(13)
O61 Gd O33 97.47(13)
O63 Gd O33 74.15(14)
O1 Gd O3 124.31(14)
O31 Gd O3 95.99(14)
O61 Gd O3 158.73(14)
O63 Gd O3 70.67(14)
O33 Gd O3 71.45(13)
O1 Gd N62 78.79(13)
O31 Gd N62 136.06(15)
O61 Gd N62 64.23(14)
O63 Gd N62 60.68(14)
O33 Gd N62 78.25(13)
O3 Gd N62 127.91(15)
O1 Gd N2 63.39(14)
O31 Gd N2 80.33(15)
O61 Gd N2 133.68(14)
O63 Gd N2 73.29(14)
O33 Gd N2 128.74(14)
O3 Gd N2 60.93(14)
N62 Gd N2 116.68(15)
O1 Gd N32 134.97(14)
O31 Gd N32 63.10(13)
O61 Gd N32 83.87(14)
O63 Gd N32 130.15(14)
O33 Gd N32 61.22(13)
O3 Gd N32 74.89(15)
N62 Gd N32 124.27(14)
N2 Gd N32 118.35(15)
O1 Gd Mn 43.33(11)
O31 Gd Mn 43.89(9)
O61 Gd Mn 44.31(9)
O63 Gd Mn 136.15(9)
O33 Gd Mn 138.46(10)
O3 Gd Mn 136.87(10)
N62 Gd Mn 93.25(11)
N2 Gd Mn 91.59(11)
N32 Gd Mn 93.44(10)
C12 O3 Gd 132.3(3)
C12 O3 H3O 109.5
Gd O3 H3O 118.1
C42 O33 Gd 131.8(3)
C42 O33 H33O 109.5
Gd O33 H33O 111.3
C72 O63 Gd 131.7(4)
C72 O63 H63O 109.5
Gd O63 H63O 118.6
C11 N2 C7 117.6(5)
C11 N2 Gd 122.9(4)
C7 N2 Gd 119.5(4)
C37 N32 C41 119.1(5)
C37 N32 Gd 118.3(3)
C41 N32 Gd 121.3(4)
C71 N62 C67 117.3(5)
C71 N62 Gd 123.3(4)
C67 N62 Gd 119.4(4)
O1 Mn N31 157.15(18)
O1 Mn O31 81.35(15)
N31 Mn O31 75.82(18)
O1 Mn N61 93.50(18)
N31 Mn N61 108.1(2)
O31 Mn N61 157.89(16)
O1 Mn O61 79.46(15)
N31 Mn O61 98.17(17)
O31 Mn O61 81.98(13)
N61 Mn O61 75.94(16)
O1 Mn N1 75.90(17)
N31 Mn N1 106.59(19)
O31 Mn N1 99.35(16)
N61 Mn N1 100.20(18)
O61 Mn N1 154.79(18)
O1 Mn Gd 48.38(10)
N31 Mn Gd 113.56(14)
O31 Mn Gd 48.46(10)
N61 Mn Gd 113.02(14)
O61 Mn Gd 48.79(11)
N1 Mn Gd 114.34(14)
C6 O1 Mn 119.1(3)
C6 O1 Gd 131.4(3)
Mn O1 Gd 88.29(15)
C36 O31 Mn 118.9(4)
C36 O31 Gd 131.0(3)
Mn O31 Gd 87.65(13)
C66 O61 Mn 118.7(3)
C66 O61 Gd 129.4(4)
Mn O61 Gd 86.90(13)
C5 N1 C1 119.6(5)
C5 N1 Mn 114.0(4)
C1 N1 Mn 124.7(5)
C35 N31 C31 118.4(6)
C35 N31 Mn 116.9(5)
C31 N31 Mn 124.5(4)
C65 N61 C61 117.1(5)
C65 N61 Mn 117.0(4)
C61 N61 Mn 125.7(4)
C6 O2 C18 111.6(5)
C12 O4 C20 114.1(5)
C17 N3 C13 118.0(6)
N1 C1 C2 122.2(7)
N1 C1 H1 118.9
C2 C1 H1 118.9
C1 C2 C3 118.1(6)
C1 C2 H2 121.0
C3 C2 H2 121.0
C4 C3 C2 119.4(6)
C4 C3 H3 120.3
C2 C3 H3 120.3
C3 C4 C5 118.9(7)
C3 C4 H4 120.5
C5 C4 H4 120.5
N1 C5 C4 121.8(6)
N1 C5 C6 117.1(5)
C4 C5 C6 121.1(6)
O1 C6 O2 113.2(4)
O1 C6 C7 110.5(4)
O2 C6 C7 103.5(5)
O1 C6 C5 111.2(5)
O2 C6 C5 107.1(4)
C7 C6 C5 111.2(4)
N2 C7 C8 121.9(6)
N2 C7 C6 115.0(5)
C8 C7 C6 123.1(5)
C7 C8 C9 119.6(6)
C7 C8 H8 120.2
C9 C8 H8 120.2
C10 C9 C8 118.7(6)
C10 C9 H9 120.7
C8 C9 H9 120.7
C9 C10 C11 119.0(6)
C9 C10 H10 120.5
C11 C10 H10 120.5
N2 C11 C10 123.3(5)
N2 C11 C12 117.7(5)
C10 C11 C12 118.9(6)
O3 C12 O4 113.1(5)
O3 C12 C13 112.4(5)
O4 C12 C13 106.7(5)
O3 C12 C11 105.5(5)
O4 C12 C11 110.7(5)
C13 C12 C11 108.5(5)
C14 C13 N3 121.6(7)
C14 C13 C12 124.0(7)
N3 C13 C12 114.4(6)
C13 C14 C15 118.8(8)
C13 C14 H14 120.6
C15 C14 H14 120.6
C16 C15 C14 119.1(8)
C16 C15 H15 120.4
C14 C15 H15 120.4
C17 C16 C15 118.4(8)
C17 C16 H16 120.8
C15 C16 H16 120.8
C16 C17 N3 124.1(8)
C16 C17 H17 118.0
N3 C17 H17 118.0
O2 C18 C19 105.8(6)
O2 C18 H18A 110.6
C19 C18 H18A 110.6
O2 C18 H18B 110.6
C19 C18 H18B 110.6
H18A C18 H18B 108.7
C18 C19 H19A 109.5
C18 C19 H19B 109.5
H19A C19 H19B 109.5
C18 C19 H19C 109.5
H19A C19 H19C 109.5
H19B C19 H19C 109.5
O4 C20 C21 109.8(8)
O4 C20 H20A 109.7
C21 C20 H20A 109.7
O4 C20 H20B 109.7
C21 C20 H20B 109.7
H20A C20 H20B 108.2
C20 C21 H21A 108.0
C20 C21 H21B 108.6
H21A C21 H21B 109.7
C20 C21 H21C 108.8
H21A C21 H21C 109.8
H21B C21 H21C 111.7
C48 O32 C36 112.3(4)
C42 O34 C50 114.6(5)
C43 N33 C47 118.0(6)
C32 C31 N31 123.4(7)
C32 C31 H31 118.3
N31 C31 H31 118.3
C31 C32 C33 118.3(8)
C31 C32 H32 120.9
C33 C32 H32 120.9
C34 C33 C32 119.3(8)
C34 C33 H33 120.3
C32 C33 H33 120.3
C33 C34 C35 119.8(7)
C33 C34 H34 120.1
C35 C34 H34 120.1
N31 C35 C34 120.8(7)
N31 C35 C36 115.6(6)
C34 C35 C36 123.5(6)
O31 C36 O32 112.6(5)
O31 C36 C37 110.7(5)
O32 C36 C37 103.4(4)
O31 C36 C35 112.3(5)
O32 C36 C35 106.7(5)
C37 C36 C35 110.7(5)
N32 C37 C38 121.0(5)
N32 C37 C36 115.1(5)
C38 C37 C36 123.8(5)
C39 C38 C37 119.7(6)
C39 C38 H38 120.2
C37 C38 H38 120.2
C40 C39 C38 119.4(6)
C40 C39 H39 120.3
C38 C39 H39 120.3
C39 C40 C41 118.5(6)
C39 C40 H40 120.8
C41 C40 H40 120.8
N32 C41 C40 122.2(6)
N32 C41 C42 117.1(5)
C40 C41 C42 120.7(5)
O33 C42 O34 111.6(5)
O33 C42 C41 107.8(4)
O34 C42 C41 112.8(6)
O33 C42 C43 112.3(5)
O34 C42 C43 105.2(4)
C41 C42 C43 107.2(5)
N33 C43 C44 121.6(6)
N33 C43 C42 114.8(5)
C44 C43 C42 123.3(6)
C45 C44 C43 119.8(7)
C45 C44 H44 120.1
C43 C44 H44 120.1
C46 C45 C44 119.3(6)
C46 C45 H45 120.4
C44 C45 H45 120.4
C45 C46 C47 118.5(7)
C45 C46 H46 120.8
C47 C46 H46 120.8
N33 C47 C46 122.7(7)
N33 C47 H47 118.6
C46 C47 H47 118.6
C49 C48 O32 109.8(7)
C49 C48 H48A 109.7
O32 C48 H48A 109.7
C49 C48 H48B 109.7
O32 C48 H48B 109.7
H48A C48 H48B 108.2
C48 C49 H49A 109.5
C48 C49 H49B 109.5
H49A C49 H49B 109.5
C48 C49 H49C 109.5
H49A C49 H49C 109.5
H49B C49 H49C 109.5
O34 C50 C51 109.1(7)
O34 C50 H50A 109.9
C51 C50 H50A 109.9
O34 C50 H50B 109.9
C51 C50 H50B 109.9
H50A C50 H50B 108.3
C50 C51 H51A 109.7
C50 C51 H51B 109.8
H51A C51 H51B 111.2
C50 C51 H51C 107.9
H51A C51 H51C 108.4
H51B C51 H51C 109.8
C66 O62 C78 113.3(5)
C72 O64 C80 115.1(5)
C73 N63 C77 118.8(6)
N61 C61 C62 123.4(6)
N61 C61 H61 118.3
C62 C61 H61 118.3
C63 C62 C61 119.8(7)
C63 C62 H62 120.1
C61 C62 H62 120.1
C62 C63 C64 117.4(7)
C62 C63 H63 121.3
C64 C63 H63 121.3
C65 C64 C63 120.7(6)
C65 C64 H64 119.6
C63 C64 H64 119.6
N61 C65 C64 121.4(6)
N61 C65 C66 116.0(5)
C64 C65 C66 122.5(5)
O61 C66 O62 113.8(5)
O61 C66 C67 112.0(6)
O62 C66 C67 102.4(4)
O61 C66 C65 111.6(4)
O62 C66 C65 106.6(5)
C67 C66 C65 109.9(5)
N62 C67 C68 123.0(6)
N62 C67 C66 114.8(5)
C68 C67 C66 122.1(6)
C67 C68 C69 117.2(7)
C67 C68 H68 121.4
C69 C68 H68 121.4
C70 C69 C68 120.8(6)
C70 C69 H69 119.6
C68 C69 H69 119.6
C69 C70 C71 117.9(6)
C69 C70 H70 121.1
C71 C70 H70 121.1
N62 C71 C70 123.2(6)
N62 C71 C72 115.8(5)
C70 C71 C72 121.0(6)
O63 C72 O64 111.2(5)
O63 C72 C71 107.2(5)
O64 C72 C71 112.3(5)
O63 C72 C73 111.5(5)
O64 C72 C73 105.8(5)
C71 C72 C73 108.9(5)
N63 C73 C74 121.9(5)
N63 C73 C72 115.8(5)
C74 C73 C72 122.2(6)
C75 C74 C73 117.2(7)
C75 C74 H74 121.4
C73 C74 H74 121.4
C76 C75 C74 121.3(7)
C76 C75 H75 119.3
C74 C75 H75 119.3
C75 C76 C77 118.6(6)
C75 C76 H76 120.7
C77 C76 H76 120.7
N63 C77 C76 122.1(7)
N63 C77 H77 119.0
C76 C77 H77 119.0
O62 C78 C79 107.5(6)
O62 C78 H78A 110.2
C79 C78 H78A 110.2
O62 C78 H78B 110.2
C79 C78 H78B 110.2
H78A C78 H78B 108.5
C78 C79 H79A 109.5
C78 C79 H79B 109.5
H79A C79 H79B 109.5
C78 C79 H79C 109.5
H79A C79 H79C 109.5
H79B C79 H79C 109.5
C81 C80 O64 107.9(7)
C81 C80 H80A 110.1
O64 C80 H80A 110.1
C81 C80 H80B 110.1
O64 C80 H80B 110.1
H80A C80 H80B 108.4
C80 C81 H81A 109.5
C80 C81 H81B 109.5
H81A C81 H81B 109.5
C80 C81 H81C 109.5
H81A C81 H81C 109.5
H81B C81 H81C 109.5
O94 Cl1 O92 110.9(6)
O94 Cl1 O92A 85.3(11)
O92 Cl1 O92A 42.0(10)
O94 Cl1 O93 112.1(7)
O92 Cl1 O93 110.5(7)
O92A Cl1 O93 92.0(11)
O94 Cl1 O94A 30.4(9)
O92 Cl1 O94A 130.6(10)
O92A Cl1 O94A 115.3(14)
O93 Cl1 O94A 113.8(11)
O94 Cl1 O91A 131.1(11)
O92 Cl1 O91A 71.0(11)
O92A Cl1 O91A 112.9(14)
O93 Cl1 O91A 112.1(12)
O94A Cl1 O91A 109.9(13)
O94 Cl1 O93A 112.6(9)
O92 Cl1 O93A 124.8(9)
O92A Cl1 O93A 111.5(12)
O93 Cl1 O93A 19.5(8)
O94A Cl1 O93A 103.7(11)
O91A Cl1 O93A 102.4(12)
O94 Cl1 O91 103.6(6)
O92 Cl1 O91 105.0(6)
O92A Cl1 O91 145.4(12)
O93 Cl1 O91 114.2(6)
O94A Cl1 O91 75.7(10)
O91A Cl1 O91 37.7(10)
O93A Cl1 O91 96.0(8)
O95 Cl2 O96A 119.3(12)
O95 Cl2 O98 114.0(12)
O96A Cl2 O98 103.1(10)
O95 Cl2 O98A 127.5(13)
O96A Cl2 O98A 113.0(10)
O98 Cl2 O98A 53.3(9)
O95 Cl2 O96 101.6(12)
O96A Cl2 O96 21.7(10)
O98 Cl2 O96 102.0(10)
O98A Cl2 O96 129.9(11)
O95 Cl2 O95A 38.3(10)
O96A Cl2 O95A 131.6(11)
O98 Cl2 O95A 75.7(11)
O98A Cl2 O95A 104.5(11)
O96 Cl2 O95A 110.0(11)
O95 Cl2 O97 115.2(11)
O96A Cl2 O97 96.4(11)
O98 Cl2 O97 106.6(10)
O98A Cl2 O97 53.8(9)
O96 Cl2 O97 116.9(10)
O95A Cl2 O97 130.9(10)
O95 Cl2 O97A 65.7(10)
O96A Cl2 O97A 98.2(9)
O98 Cl2 O97A 154.5(11)
O98A Cl2 O97A 105.1(11)
O96 Cl2 O97A 103.0(10)
O95A Cl2 O97A 100.4(10)
O97 Cl2 O97A 56.6(9)
C91 O99 H99O 109.5
O99 C91 C92 115.3(9)
O99 C91 H91A 108.5
C92 C91 H91A 108.5
O99 C91 H91B 108.5
C92 C91 H91B 108.5
H91A C91 H91B 107.5
C91 C92 H92A 109.5
C91 C92 H92B 109.5
H92A C92 H92B 109.5
C91 C92 H92C 109.5
H92A C92 H92C 109.5
H92B C92 H92C 109.5

loop_
_geom_bond_atom_site_label_1
_geom_bond_atom_site_label_2
_geom_bond_distance
Gd O1 2.337(4)
Gd O31 2.341(4)
Gd O61 2.354(4)
Gd O63 2.415(4)
Gd O33 2.431(3)
Gd O3 2.461(4)
Gd N62 2.578(5)
Gd N2 2.590(5)
Gd N32 2.611(5)
Gd Mn 3.1248(10)
O3 C12 1.401(7)
O3 H3O 0.8400
O33 C42 1.391(7)
O33 H33O 0.8400
O63 C72 1.398(7)
O63 H63O 0.8400
N2 C11 1.334(7)
N2 C7 1.351(7)
N32 C37 1.335(7)
N32 C41 1.345(7)
N62 C71 1.339(7)
N62 C67 1.364(8)
Mn O1 2.145(4)
Mn N31 2.167(5)
Mn O31 2.168(4)
Mn N61 2.180(5)
Mn O61 2.186(4)
Mn N1 2.222(5)
O1 C6 1.356(7)
O31 C36 1.347(7)
O61 C66 1.361(7)
N1 C5 1.328(8)
N1 C1 1.350(7)
N31 C35 1.343(8)
N31 C31 1.377(9)
N61 C65 1.348(7)
N61 C61 1.360(7)
O2 C6 1.438(7)
O2 C18 1.448(8)
O4 C12 1.405(7)
O4 C20 1.452(10)
N3 C17 1.353(9)
N3 C13 1.365(8)
C1 C2 1.380(9)
C1 H1 0.9500
C2 C3 1.405(10)
C2 H2 0.9500
C3 C4 1.376(9)
C3 H3 0.9500
C4 C5 1.397(8)
C4 H4 0.9500
C5 C6 1.560(7)
C6 C7 1.549(8)
C7 C8 1.375(8)
C8 C9 1.392(9)
C8 H8 0.9500
C9 C10 1.354(9)
C9 H9 0.9500
C10 C11 1.389(9)
C10 H10 0.9500
C11 C12 1.558(8)
C12 C13 1.526(9)
C13 C14 1.361(9)
C14 C15 1.416(12)
C14 H14 0.9500
C15 C16 1.386(12)
C15 H15 0.9500
C16 C17 1.339(11)
C16 H16 0.9500
C17 H17 0.9500
C18 C19 1.537(9)
C18 H18A 0.9900
C18 H18B 0.9900
C19 H19A 0.9800
C19 H19B 0.9800
C19 H19C 0.9800
C20 C21 1.470(10)
C20 H20A 0.9900
C20 H20B 0.9900
C21 H21A 0.9884
C21 H21B 0.9695
C21 H21C 0.9702
O32 C48 1.441(7)
O32 C36 1.444(7)
O34 C42 1.413(7)
O34 C50 1.443(9)
N33 C43 1.328(8)
N33 C47 1.337(8)
C31 C32 1.345(10)
C31 H31 0.9500
C32 C33 1.392(10)
C32 H32 0.9500
C33 C34 1.386(11)
C33 H33 0.9500
C34 C35 1.388(9)
C34 H34 0.9500
C35 C36 1.571(10)
C36 C37 1.539(8)
C37 C38 1.398(9)
C38 C39 1.375(8)
C38 H38 0.9500
C39 C40 1.370(9)
C39 H39 0.9500
C40 C41 1.394(8)
C40 H40 0.9500
C41 C42 1.530(8)
C42 C43 1.552(9)
C43 C44 1.389(8)
C44 C45 1.370(10)
C44 H44 0.9500
C45 C46 1.346(11)
C45 H45 0.9500
C46 C47 1.402(9)
C46 H46 0.9500
C47 H47 0.9500
C48 C49 1.425(11)
C48 H48A 0.9900
C48 H48B 0.9900
C49 H49A 0.9800
C49 H49B 0.9800
C49 H49C 0.9800
C50 C51 1.459(10)
C50 H50A 0.9900
C50 H50B 0.9900
C51 H51A 0.9783
C51 H51B 0.9613
C51 H51C 0.9945
O62 C66 1.412(7)
O62 C78 1.439(9)
O64 C72 1.405(7)
O64 C80 1.451(8)
N63 C73 1.337(8)
N63 C77 1.351(7)
C61 C62 1.361(9)
C61 H61 0.9500
C62 C63 1.359(10)
C62 H62 0.9500
C63 C64 1.400(9)
C63 H63 0.9500
C64 C65 1.369(8)
C64 H64 0.9500
C65 C66 1.585(8)
C66 C67 1.545(9)
C67 C68 1.379(8)
C68 C69 1.397(10)
C68 H68 0.9500
C69 C70 1.364(10)
C69 H69 0.9500
C70 C71 1.392(8)
C70 H70 0.9500
C71 C72 1.517(9)
C72 C73 1.528(8)
C73 C74 1.403(9)
C74 C75 1.398(9)
C74 H74 0.9500
C75 C76 1.335(11)
C75 H75 0.9500
C76 C77 1.395(10)
C76 H76 0.9500
C77 H77 0.9500
C78 C79 1.490(10)
C78 H78A 0.9900
C78 H78B 0.9900
C79 H79A 0.9800
C79 H79B 0.9800
C79 H79C 0.9800
C80 C81 1.444(10)
C80 H80A 0.9900
C80 H80B 0.9900
C81 H81A 0.9800
C81 H81B 0.9800
C81 H81C 0.9800
Cl1 O94 1.418(9)
Cl1 O92 1.427(9)
Cl1 O92A 1.431(15)
Cl1 O93 1.434(10)
Cl1 O94A 1.438(15)
Cl1 O91A 1.445(15)
Cl1 O93A 1.455(12)
Cl1 O91 1.466(8)
Cl2 O95 1.379(14)
Cl2 O96A 1.394(11)
Cl2 O98 1.394(13)
Cl2 O98A 1.424(14)
Cl2 O96 1.428(13)
Cl2 O95A 1.442(13)
Cl2 O97 1.456(13)
Cl2 O97A 1.476(13)
O99 C91 1.400(11)
O99 H99O 0.8400
C91 C92 1.468(14)
C91 H91A 0.9900
C91 H91B 0.9900
C92 H92A 0.9800
C92 H92B 0.9800
C92 H92C 0.9800
